data_1011290
loop_
_publ_author_name
'Gossner, B'
'Kraus, O'

_publ_section_title
;
Das Kristallgitter von Ammoniumhexafluorosilikat (N H4)2 Si F6
;
_journal_coden_ASTM ZEKGAX
_journal_name_full
;
Zeitschrift fuer Kristallographie, Kristallgeometrie, Kristallphysik,
Kristallchemie (-144,1977)
;
_journal_page_first 223
_journal_page_last 225
_journal_volume 88
_journal_year 1934
_chemical_formula_structural '(N H4)2 (Si F6)'
_chemical_formula_sum 'F6 H8 N2 Si'
_chemical_name_mineral Bararite
_chemical_name_systematic 'Diammonium hexafluorosilicate'
_space_group_IT_number 164
_symmetry_cell_setting trigonal
_symmetry_Int_Tables_number 164
_symmetry_space_group_name_Hall '-P 3 2"'
_symmetry_space_group_name_H-M 'P -3 m 1'
_cell_angle_alpha 90
_cell_angle_beta 90
_cell_angle_gamma 120
_cell_formula_units_Z 1
_cell_length_a 5.76
_cell_length_b 5.76
_cell_length_c 4.77
_cell_volume 137.1
_cod_original_formula_sum 'H8 F6 N2 Si'
_cod_database_code 1011290
_cod_depositor_comments
;
 Removing dummy H atoms since the hydrogen atoms they represent are already
 marked using the _atom_site_attached_hydrogens data item.

 Antanas Vaitkus,
 2017-09-11
;

loop_
_symmetry_equiv_pos_as_xyz
x,y,z
-y,x-y,z
y-x,-x,z
-y,-x,z
x,x-y,z
y-x,y,z
-x,-y,-z
y,y-x,-z
x-y,x,-z
y,x,-z
-x,y-x,-z
x-y,-y,-z

loop_
_atom_site_label
_atom_site_type_symbol
_atom_site_symmetry_multiplicity
_atom_site_Wyckoff_symbol
_atom_site_fract_x
_atom_site_fract_y
_atom_site_fract_z
_atom_site_occupancy
_atom_site_attached_hydrogens
_atom_site_calc_flag
Si1 Si4+ 1 a 0. 0. 0. 1. 0 d
F1 F1- 6 i 0.136 -0.136 0.2 1. 0 d
N1 N3- 2 d 0.3333 0.6667 -0.25 1. 4 d

loop_
_atom_type_symbol
_atom_type_oxidation_number
Si4+ 4.000
F1- -1.000
N3- -3.000
